data_4001487
loop_
_publ_author_name
'Herv\'e, Katel'
'Cador, Olivier'
'Golhen, St\'ephane'
'Costuas, Karine'
'Halet, Jean-Fran\,cois'
'Shirahata, Takashi'
'Muto, Tsuyoshi'
'Imakubo, Tatsuro'
'Miyazaki, Akira'
'Ouahab, Lahc\`ene'

_publ_section_title
;
 Iodine Substituted Tetrathiafulvalene Radical Cation Salts with
 [M(isoq)2(NCS)4]-Anions where M = CrIII, GaIII:&#x00A0; Role of
 I&#x00B7;&#x00B7;&#x00B7;S and S&#x00B7;&#x00B7;&#x00B7;S Contacts on
 Structural and Magnetic Properties
;
_journal_issue 3
_journal_name_full 'Chemistry of Materials'
_journal_page_first 790
_journal_paper_doi 10.1021/cm052199q
_journal_volume 18
_journal_year 2006
_chemical_formula_sum 'C38 H22 Cr I4 N6 S16'
_chemical_formula_weight 1635.18
_chemical_name_systematic
;
 ?
;
_space_group_IT_number 2
_symmetry_cell_setting triclinic
_symmetry_space_group_name_Hall '-P 1'
_symmetry_space_group_name_H-M 'P -1'
_atom_sites_solution_hydrogens geom
_atom_sites_solution_primary direct
_atom_sites_solution_secondary difmap
_audit_creation_method SHELXL-97
_cell_angle_alpha 101.256(2)
_cell_angle_beta 96.755(2)
_cell_angle_gamma 97.342(5)
_cell_formula_units_Z 1
_cell_length_a 10.6760(5)
_cell_length_b 11.3000(6)
_cell_length_c 11.3930(9)
_cell_measurement_reflns_used 3923
_cell_measurement_temperature 293(2)
_cell_measurement_theta_max 25.350
_cell_measurement_theta_min 0.998
_cell_volume 1322.51(14)
_computing_cell_refinement 'HKL Scalepack (Otwinowski & Minor 1997)'
_computing_data_collection 'Collect (Nonius BV, 1997-2000)'
_computing_data_reduction 'HKL Denzo and Scalepack (Otwinowski & Minor 1997)'
_computing_structure_refinement 'SHELXL-97 (Sheldrick, 1997)'
_computing_structure_solution 'SHELXL-97 (Sheldrick, 1997)'
_diffrn_ambient_temperature 293(2)
_diffrn_detector_area_resol_mean 9
_diffrn_measured_fraction_theta_full 0.941
_diffrn_measured_fraction_theta_max 0.941
_diffrn_measurement_device_type KappaCCD
_diffrn_measurement_method CCD
_diffrn_radiation_monochromator 'horizonally mounted graphite crystal'
_diffrn_radiation_source 'fine-focus sealed tube'
_diffrn_radiation_type MoK\a
_diffrn_radiation_wavelength 0.71073
_diffrn_reflns_av_R_equivalents 0.0587
_diffrn_reflns_av_sigmaI/netI 0.1097
_diffrn_reflns_limit_h_max 12
_diffrn_reflns_limit_h_min -12
_diffrn_reflns_limit_k_max 13
_diffrn_reflns_limit_k_min -13
_diffrn_reflns_limit_l_max 13
_diffrn_reflns_limit_l_min -13
_diffrn_reflns_number 7547
_diffrn_reflns_theta_full 25.37
_diffrn_reflns_theta_max 25.37
_diffrn_reflns_theta_min 1.84
_exptl_absorpt_coefficient_mu 3.220
_exptl_absorpt_correction_type none
_exptl_crystal_colour black
_exptl_crystal_density_diffrn 2.053
_exptl_crystal_density_method 'not measured'
_exptl_crystal_description plates
_exptl_crystal_F_000 784
_exptl_crystal_size_max 0.15
_exptl_crystal_size_mid 0.07
_exptl_crystal_size_min 0.03
_refine_diff_density_max 0.933
_refine_diff_density_min -0.965
_refine_diff_density_rms 0.164
_refine_ls_extinction_method none
_refine_ls_goodness_of_fit_ref 0.998
_refine_ls_hydrogen_treatment mixed
_refine_ls_matrix_type full
_refine_ls_number_parameters 295
_refine_ls_number_reflns 4586
_refine_ls_number_restraints 0
_refine_ls_restrained_S_all 0.998
_refine_ls_R_factor_all 0.1180
_refine_ls_R_factor_gt 0.0489
_refine_ls_shift/su_max 0.000
_refine_ls_shift/su_mean 0.000
_refine_ls_structure_factor_coef Fsqd
_refine_ls_weighting_details 'calc w=1/[\s^2^(Fo^2^)+(0.0622P)^2^+0.0000P] where P=(Fo^2^+2Fc^2^)/3'
_refine_ls_weighting_scheme calc
_refine_ls_wR_factor_gt 0.1073
_refine_ls_wR_factor_ref 0.1571
_reflns_number_gt 2458
_reflns_number_total 4586
_reflns_threshold_expression >2sigma(I)
_cod_data_source_file cm052199qsi20051128_120741.cif
_cod_data_source_block 1b
_cod_depositor_comments
;
The following automatic conversions were performed:

'_exptl_absorpt_correction_type' value 'None' changed to 'none'
according to /home/saulius/struct/CIF-dictionaries/cif_core.dic
dictionary named 'cif_core.dic' version 2.4.1 from 2010-06-29.

Automatic conversion script
Id: cif_fix_values 1715 2011-07-08 13:25:40Z adriana 
;
_cod_original_sg_symbol_H-M P-1
_cod_database_code 4001487

loop_
_symmetry_equiv_pos_as_xyz
'x, y, z'
'-x, -y, -z'

loop_
_atom_site_label
_atom_site_type_symbol
_atom_site_fract_x
_atom_site_fract_y
_atom_site_fract_z
_atom_site_U_iso_or_equiv
_atom_site_adp_type
_atom_site_occupancy
_atom_site_symmetry_multiplicity
_atom_site_calc_flag
_atom_site_refinement_flags
Cr Cr 0.0000 0.0000 0.0000 0.0421(6) Uani 1 2 d S
C1 C -0.0830(9) 0.0216(9) 0.2422(10) 0.045(3) Uani 1 1 d .
H1 H 0.0014 0.0590 0.2661 0.054 Uiso 1 1 calc R
C2 C -0.1640(9) 0.0141(9) 0.3333(10) 0.044(3) Uani 1 1 d .
C3 C -0.1201(11) 0.0641(10) 0.4550(10) 0.054(3) Uani 1 1 d .
H3 H -0.0362 0.1029 0.4792 0.064 Uiso 1 1 calc R
C4 C -0.2011(12) 0.0561(11) 0.5393(11) 0.066(4) Uani 1 1 d .
H4 H -0.1734 0.0912 0.6206 0.079 Uiso 1 1 calc R
C5 C -0.3283(11) -0.0068(11) 0.5004(12) 0.064(4) Uani 1 1 d .
H5 H -0.3823 -0.0156 0.5576 0.077 Uiso 1 1 calc R
C6 C -0.3726(10) -0.0549(11) 0.3797(10) 0.057(3) Uani 1 1 d .
H6 H -0.4565 -0.0937 0.3557 0.068 Uiso 1 1 calc R
C7 C -0.2914(9) -0.0452(10) 0.2938(11) 0.049(3) Uani 1 1 d .
C8 C -0.3303(10) -0.0894(10) 0.1677(11) 0.052(3) Uani 1 1 d .
H8 H -0.4139 -0.1271 0.1390 0.062 Uiso 1 1 calc R
C9 C -0.2478(9) -0.0773(9) 0.0899(11) 0.049(3) Uani 1 1 d .
H9 H -0.2758 -0.1073 0.0078 0.059 Uiso 1 1 calc R
C10 C -0.2038(9) 0.1326(10) -0.1183(9) 0.042(3) Uani 1 1 d .
C11 C -0.1057(9) -0.2602(11) -0.1543(10) 0.044(3) Uani 1 1 d .
C12 C -0.6967(10) -0.3257(10) 0.6099(9) 0.047(3) Uani 1 1 d .
C13 C -0.5972(10) -0.2838(9) 0.6949(9) 0.045(3) Uani 1 1 d .
C14 C -0.5018(9) -0.3400(11) 0.4957(10) 0.050(3) Uani 1 1 d .
C15 C -0.4240(9) -0.3595(9) 0.4085(10) 0.046(3) Uani 1 1 d .
C16 C -0.3285(10) -0.3894(10) 0.2096(10) 0.049(3) Uani 1 1 d .
C17 C -0.2285(10) -0.3465(9) 0.2979(10) 0.048(3) Uani 1 1 d .
C18 C -0.1683(11) -0.4722(12) 0.0647(11) 0.066(4) Uani 1 1 d .
H18A H -0.1684 -0.5368 0.1097 0.079 Uiso 1 1 calc R
H18B H -0.1516 -0.5050 -0.0162 0.079 Uiso 1 1 calc R
C19 C -0.0620(11) -0.3661(13) 0.1270(11) 0.072(4) Uani 1 1 d .
H19A H -0.0656 -0.3006 0.0835 0.086 Uiso 1 1 calc R
H19B H 0.0198 -0.3937 0.1208 0.086 Uiso 1 1 calc R
I1 I -0.88726(6) -0.36041(7) 0.63927(7) 0.0514(3) Uani 1 1 d .
I2 I -0.60301(7) -0.23580(8) 0.87787(7) 0.0586(3) Uani 1 1 d .
S1 S -0.3070(3) 0.2143(3) -0.1637(3) 0.0698(10) Uani 1 1 d .
S2 S -0.1540(3) -0.3979(3) -0.2386(3) 0.0627(9) Uani 1 1 d .
S3 S -0.6693(3) -0.3718(3) 0.4605(3) 0.0553(8) Uani 1 1 d .
S4 S -0.4472(3) -0.2831(3) 0.6481(3) 0.0572(8) Uani 1 1 d .
S5 S -0.4792(3) -0.4191(3) 0.2571(3) 0.0530(8) Uani 1 1 d .
S6 S -0.2585(3) -0.3308(3) 0.4473(3) 0.0532(8) Uani 1 1 d .
S7 S -0.3224(3) -0.4234(3) 0.0556(3) 0.0608(8) Uani 1 1 d .
S8 S -0.0697(3) -0.3058(3) 0.2838(3) 0.0661(9) Uani 1 1 d .
N1 N -0.1230(8) -0.0221(8) 0.1265(8) 0.044(2) Uani 1 1 d .
N2 N -0.1309(8) 0.0732(9) -0.0873(8) 0.055(3) Uani 1 1 d .
N3 N -0.0735(8) -0.1642(9) -0.0967(9) 0.055(3) Uani 1 1 d .

loop_
_atom_site_aniso_label
_atom_site_aniso_U_11
_atom_site_aniso_U_22
_atom_site_aniso_U_33
_atom_site_aniso_U_23
_atom_site_aniso_U_13
_atom_site_aniso_U_12
Cr 0.0460(13) 0.0437(15) 0.0374(15) 0.0058(12) 0.0106(11) 0.0099(11)
C1 0.042(6) 0.042(7) 0.049(7) 0.011(6) 0.006(5) -0.001(5)
C2 0.048(6) 0.044(7) 0.050(8) 0.020(6) 0.012(5) 0.021(5)
C3 0.068(7) 0.063(8) 0.041(7) 0.022(6) 0.019(6) 0.023(6)
C4 0.101(10) 0.060(8) 0.041(8) 0.006(6) 0.026(7) 0.026(8)
C5 0.059(7) 0.069(9) 0.071(10) 0.014(7) 0.040(7) 0.007(7)
C6 0.052(7) 0.078(9) 0.044(8) 0.010(7) 0.015(6) 0.018(6)
C7 0.044(6) 0.047(7) 0.060(8) 0.012(6) 0.015(6) 0.012(5)
C8 0.039(6) 0.050(7) 0.064(9) 0.016(6) 0.007(6) -0.002(5)
C9 0.038(6) 0.044(7) 0.056(8) 0.001(6) -0.002(5) -0.004(5)
C10 0.042(6) 0.056(7) 0.027(6) 0.008(5) 0.006(5) 0.001(5)
C11 0.041(6) 0.058(8) 0.035(7) 0.009(6) 0.009(5) 0.012(6)
C12 0.055(6) 0.049(7) 0.035(7) -0.001(5) 0.012(5) 0.012(6)
C13 0.051(6) 0.047(7) 0.039(7) 0.011(5) 0.009(5) 0.012(5)
C14 0.046(6) 0.070(8) 0.035(7) 0.014(6) 0.004(5) 0.009(6)
C15 0.049(6) 0.045(7) 0.044(7) 0.008(5) 0.014(5) 0.009(5)
C16 0.054(6) 0.044(7) 0.055(8) 0.016(6) 0.017(6) 0.009(6)
C17 0.053(6) 0.041(7) 0.044(7) -0.006(5) 0.011(5) 0.009(5)
C18 0.085(9) 0.076(9) 0.048(8) 0.015(7) 0.017(7) 0.043(8)
C19 0.070(8) 0.092(11) 0.067(10) 0.029(8) 0.031(7) 0.028(8)
I1 0.0471(4) 0.0527(5) 0.0563(5) 0.0116(4) 0.0116(3) 0.0107(4)
I2 0.0624(5) 0.0703(6) 0.0414(5) 0.0038(4) 0.0099(4) 0.0147(4)
S1 0.0657(19) 0.094(3) 0.057(2) 0.0189(19) 0.0080(16) 0.0389(19)
S2 0.0607(18) 0.054(2) 0.060(2) -0.0110(17) 0.0064(15) -0.0033(15)
S3 0.0543(16) 0.069(2) 0.0404(18) 0.0028(15) 0.0111(13) 0.0097(15)
S4 0.0465(15) 0.076(2) 0.0480(19) 0.0076(16) 0.0134(14) 0.0088(15)
S5 0.0516(16) 0.065(2) 0.0451(18) 0.0083(15) 0.0144(13) 0.0155(15)
S6 0.0532(16) 0.063(2) 0.0454(19) 0.0095(15) 0.0141(14) 0.0133(15)
S7 0.0659(19) 0.072(2) 0.0458(19) 0.0085(17) 0.0145(15) 0.0160(17)
S8 0.0598(18) 0.073(2) 0.060(2) 0.0017(18) 0.0227(16) -0.0024(17)
N1 0.050(5) 0.043(5) 0.040(6) 0.008(4) 0.004(4) 0.013(4)
N2 0.051(5) 0.061(6) 0.055(7) 0.013(5) 0.010(5) 0.017(5)
N3 0.066(6) 0.049(6) 0.046(6) -0.004(5) 0.018(5) 0.012(5)

loop_
_atom_type_symbol
_atom_type_description
_atom_type_scat_dispersion_real
_atom_type_scat_dispersion_imag
_atom_type_scat_source
C C 0.0033 0.0016 'International Tables Vol C Tables 4.2.6.8 and 6.1.1.4'
H H 0.0000 0.0000 'International Tables Vol C Tables 4.2.6.8 and 6.1.1.4'
Cr Cr 0.3209 0.6236 'International Tables Vol C Tables 4.2.6.8 and 6.1.1.4'
I I -0.4742 1.8119 'International Tables Vol C Tables 4.2.6.8 and 6.1.1.4'
N N 0.0061 0.0033 'International Tables Vol C Tables 4.2.6.8 and 6.1.1.4'
S S 0.1246 0.1234 'International Tables Vol C Tables 4.2.6.8 and 6.1.1.4'

loop_
_geom_angle_atom_site_label_1
_geom_angle_atom_site_label_2
_geom_angle_atom_site_label_3
_geom_angle
_geom_angle_site_symmetry_1
_geom_angle_site_symmetry_3
N3 Cr N3 180.0(7) 2 .
N3 Cr N2 89.3(4) 2 .
N3 Cr N2 90.7(4) . .
N3 Cr N2 90.7(4) 2 2
N3 Cr N2 89.3(4) . 2
N2 Cr N2 180.0(7) . 2
N3 Cr N1 90.0(3) 2 .
N3 Cr N1 90.0(3) . .
N2 Cr N1 88.7(3) . .
N2 Cr N1 91.3(3) 2 .
N3 Cr N1 90.0(3) 2 2
N3 Cr N1 90.0(3) . 2
N2 Cr N1 91.3(3) . 2
N2 Cr N1 88.7(3) 2 2
N1 Cr N1 180.0(6) . 2
N1 C1 C2 122.8(10) . .
N1 C1 H1 118.6 . .
C2 C1 H1 118.6 . .
C3 C2 C7 121.3(10) . .
C3 C2 C1 121.6(10) . .
C7 C2 C1 117.1(10) . .
C4 C3 C2 119.8(11) . .
C4 C3 H3 120.1 . .
C2 C3 H3 120.1 . .
C3 C4 C5 119.1(12) . .
C3 C4 H4 120.4 . .
C5 C4 H4 120.4 . .
C6 C5 C4 121.2(10) . .
C6 C5 H5 119.4 . .
C4 C5 H5 119.4 . .
C5 C6 C7 119.8(11) . .
C5 C6 H6 120.1 . .
C7 C6 H6 120.1 . .
C6 C7 C2 118.7(11) . .
C6 C7 C8 123.4(10) . .
C2 C7 C8 117.9(10) . .
C9 C8 C7 120.5(10) . .
C9 C8 H8 119.8 . .
C7 C8 H8 119.8 . .
C8 C9 N1 122.6(11) . .
C8 C9 H9 118.7 . .
N1 C9 H9 118.7 . .
N2 C10 S1 179.1(11) . .
N3 C11 S2 179.1(11) . .
C13 C12 S3 118.4(8) . .
C13 C12 I1 125.6(8) . .
S3 C12 I1 115.7(6) . .
C12 C13 S4 116.3(8) . .
C12 C13 I2 125.9(8) . .
S4 C13 I2 117.5(6) . .
C15 C14 S4 124.3(8) . .
C15 C14 S3 121.9(9) . .
S4 C14 S3 113.8(6) . .
C14 C15 S5 123.9(8) . .
C14 C15 S6 120.6(8) . .
S5 C15 S6 115.4(5) . .
C17 C16 S7 126.2(8) . .
C17 C16 S5 116.2(9) . .
S7 C16 S5 117.5(7) . .
C16 C17 S8 128.4(9) . .
C16 C17 S6 117.3(8) . .
S8 C17 S6 114.3(6) . .
C19 C18 S7 111.4(8) . .
C19 C18 H18A 109.4 . .
S7 C18 H18A 109.4 . .
C19 C18 H18B 109.4 . .
S7 C18 H18B 109.4 . .
H18A C18 H18B 108.0 . .
C18 C19 S8 114.8(8) . .
C18 C19 H19A 108.6 . .
S8 C19 H19A 108.6 . .
C18 C19 H19B 108.6 . .
S8 C19 H19B 108.6 . .
H19A C19 H19B 107.5 . .
C12 S3 C14 94.9(5) . .
C14 S4 C13 96.6(5) . .
C15 S5 C16 94.8(5) . .
C15 S6 C17 94.5(5) . .
C16 S7 C18 97.0(5) . .
C17 S8 C19 104.0(6) . .
C1 N1 C9 119.2(9) . .
C1 N1 Cr 119.9(7) . .
C9 N1 Cr 120.9(7) . .
C10 N2 Cr 167.0(9) . .
C11 N3 Cr 174.2(9) . .

loop_
_geom_bond_atom_site_label_1
_geom_bond_atom_site_label_2
_geom_bond_distance
_geom_bond_site_symmetry_2
Cr N3 1.975(10) 2
Cr N3 1.975(10) .
Cr N2 1.979(9) .
Cr N2 1.979(9) 2
Cr N1 2.090(8) .
Cr N1 2.090(8) 2
C1 N1 1.313(13) .
C1 C2 1.435(14) .
C1 H1 0.9300 .
C2 C3 1.391(14) .
C2 C7 1.416(14) .
C3 C4 1.374(14) .
C3 H3 0.9300 .
C4 C5 1.426(16) .
C4 H4 0.9300 .
C5 C6 1.379(15) .
C5 H5 0.9300 .
C6 C7 1.393(14) .
C6 H6 0.9300 .
C7 C8 1.418(15) .
C8 C9 1.334(14) .
C8 H8 0.9300 .
C9 N1 1.376(12) .
C9 H9 0.9300 .
C10 N2 1.158(12) .
C10 S1 1.628(11) .
C11 N3 1.140(13) .
C11 S2 1.645(12) .
C12 C13 1.320(14) .
C12 S3 1.750(10) .
C12 I1 2.100(10) .
C13 S4 1.746(10) .
C13 I2 2.059(10) .
C14 C15 1.371(13) .
C14 S4 1.732(11) .
C14 S3 1.761(10) .
C15 S5 1.727(11) .
C15 S6 1.742(10) .
C16 C17 1.346(14) .
C16 S7 1.732(12) .
C16 S5 1.769(10) .
C17 S8 1.734(10) .
C17 S6 1.749(11) .
C18 C19 1.536(16) .
C18 S7 1.799(11) .
C18 H18A 0.9700 .
C18 H18B 0.9700 .
C19 S8 1.799(13) .
C19 H19A 0.9700 .
C19 H19B 0.9700 .
